data_4068572
loop_
_publ_author_name
'Ito, Jun-ichi'
'Ujiie, Satoshi'
'Nishiyama, Hisao'

_publ_section_title
;
 New Bis(oxazolinyl)phenyl&#x2212;Ruthenium(II) Complexes and Their
 Catalytic Activity for Enantioselective Hydrogenation and Transfer
 Hydrogenation of Ketones
;
_journal_issue 2
_journal_name_full Organometallics
_journal_page_first 630
_journal_paper_doi 10.1021/om800953f
_journal_volume 28
_journal_year 2009
_chemical_formula_sum 'C24 H31 N2 O5.5 Ru'
_chemical_formula_weight 536.58
_chemical_name_systematic
; 
 ? 
;
_space_group_IT_number 88
_symmetry_cell_setting tetragonal
_symmetry_space_group_name_Hall '-I 4ad'
_symmetry_space_group_name_H-M 'I 41/a :2'
_atom_sites_solution_hydrogens geom
_atom_sites_solution_primary direct
_atom_sites_solution_secondary difmap
_audit_creation_method SHELXL-97
_cell_angle_alpha 90.00
_cell_angle_beta 90.00
_cell_angle_gamma 90.00
_cell_formula_units_Z 16
_cell_length_a 31.843(5)
_cell_length_b 31.843(5)
_cell_length_c 10.133(3)
_cell_measurement_reflns_used 5941
_cell_measurement_temperature 173(2)
_cell_measurement_theta_max 27.08
_cell_measurement_theta_min 2.47
_cell_volume 10275(4)
_computing_cell_refinement 'Bruker SMART'
_computing_data_collection 'Bruker SMART'
_computing_data_reduction 'Bruker SAINT'
_computing_molecular_graphics 'Bruker SHELXTL'
_computing_publication_material 'Bruker SHELXTL'
_computing_structure_refinement 'SHELXL-97 (Sheldrick, 1997)'
_computing_structure_solution 'SHELXS-97 (Sheldrick, 1990)'
_diffrn_ambient_temperature 173(2)
_diffrn_detector_area_resol_mean 8.366
_diffrn_measured_fraction_theta_full 0.996
_diffrn_measured_fraction_theta_max 0.996
_diffrn_measurement_device_type 'CCD area detector'
_diffrn_measurement_method 'phi and omega scans'
_diffrn_radiation_monochromator graphite
_diffrn_radiation_source 'fine-focus sealed tube'
_diffrn_radiation_type MoK\a
_diffrn_radiation_wavelength 0.71073
_diffrn_reflns_av_R_equivalents 0.0575
_diffrn_reflns_av_sigmaI/netI 0.0350
_diffrn_reflns_limit_h_max 36
_diffrn_reflns_limit_h_min -41
_diffrn_reflns_limit_k_max 41
_diffrn_reflns_limit_k_min -36
_diffrn_reflns_limit_l_max 12
_diffrn_reflns_limit_l_min -13
_diffrn_reflns_number 35149
_diffrn_reflns_theta_full 27.52
_diffrn_reflns_theta_max 27.52
_diffrn_reflns_theta_min 1.81
_exptl_absorpt_coefficient_mu 0.647
_exptl_absorpt_correction_T_max 1.000000
_exptl_absorpt_correction_T_min 0.501640
_exptl_absorpt_correction_type empirical
_exptl_crystal_colour yellow
_exptl_crystal_density_diffrn 1.388
_exptl_crystal_density_method 'not measured'
_exptl_crystal_description prism
_exptl_crystal_F_000 4432
_exptl_crystal_size_max 0.50
_exptl_crystal_size_mid 0.50
_exptl_crystal_size_min 0.40
_refine_diff_density_max 1.664
_refine_diff_density_min -0.308
_refine_diff_density_rms 0.117
_refine_ls_extinction_method none
_refine_ls_goodness_of_fit_ref 1.154
_refine_ls_hydrogen_treatment constr
_refine_ls_matrix_type full
_refine_ls_number_parameters 301
_refine_ls_number_reflns 5894
_refine_ls_number_restraints 0
_refine_ls_restrained_S_all 1.154
_refine_ls_R_factor_all 0.0563
_refine_ls_R_factor_gt 0.0473
_refine_ls_shift/su_max 0.003
_refine_ls_shift/su_mean 0.000
_refine_ls_structure_factor_coef Fsqd
_refine_ls_weighting_details 'calc w=1/[\s^2^(Fo^2^)+(0.0764P)^2^+13.4960P] where P=(Fo^2^+2Fc^2^)/3'
_refine_ls_weighting_scheme calc
_refine_ls_wR_factor_gt 0.1308
_refine_ls_wR_factor_ref 0.1383
_reflns_number_gt 4990
_reflns_number_total 5894
_reflns_threshold_expression >2sigma(I)
_cod_data_source_file om800953f_si_001.cif
_cod_data_source_block complex_3c
_cod_depositor_comments
;
The following automatic conversions were performed:

'_symmetry_cell_setting' value 'Tetragonal' changed to 'tetragonal'
according to /home/saulius/struct/CIF-dictionaries/cif_core.dic
dictionary named 'cif_core.dic' version 2.4.2 from
2011-04-26.

'_exptl_absorpt_correction_type' value 'Empirical'
changed to 'empirical' according to
/home/saulius/struct/CIF-dictionaries/cif_core.dic dictionary named
'cif_core.dic' version 2.4.2 from 2011-04-26.

Automatic conversion script
Id: cif_fix_values 1715 2011-07-08 13:25:40Z adriana 
;
_cod_original_cell_volume 10274(4)
_cod_original_sg_symbol_H-M I4(1)/a
_cod_original_formula_sum 'C24 H31 N2 O5.50 Ru'
_cod_database_code 4068572

loop_
_symmetry_equiv_pos_as_xyz
'x, y, z'
'-x+1/2, -y, z+1/2'
'-y+3/4, x+1/4, z+1/4'
'y+3/4, -x+3/4, z+3/4'
'x+1/2, y+1/2, z+1/2'
'-x+1, -y+1/2, z+1'
'-y+5/4, x+3/4, z+3/4'
'y+5/4, -x+5/4, z+5/4'
'-x, -y, -z'
'x-1/2, y, -z-1/2'
'y-3/4, -x-1/4, -z-1/4'
'-y-3/4, x-3/4, -z-3/4'
'-x+1/2, -y+1/2, -z+1/2'
'x, y+1/2, -z'
'y-1/4, -x+1/4, -z+1/4'
'-y-1/4, x-1/4, -z-1/4'

loop_
_atom_site_label
_atom_site_type_symbol
_atom_site_fract_x
_atom_site_fract_y
_atom_site_fract_z
_atom_site_U_iso_or_equiv
_atom_site_adp_type
_atom_site_occupancy
_atom_site_symmetry_multiplicity
_atom_site_calc_flag
_atom_site_refinement_flags
Ru1 Ru 0.857072(7) 0.841217(7) 0.07331(2) 0.03288(11) Uani 1 1 d .
N1 N 0.87329(9) 0.90500(8) 0.0821(3) 0.0407(6) Uani 1 1 d .
N2 N 0.83990(8) 0.78442(9) -0.0172(3) 0.0410(6) Uani 1 1 d .
O1 O 0.87522(10) 0.96597(8) -0.0280(3) 0.0606(7) Uani 1 1 d .
O2 O 0.81622(9) 0.75400(9) -0.2027(3) 0.0588(7) Uani 1 1 d .
O3 O 0.91911(7) 0.83016(7) 0.0093(2) 0.0394(5) Uani 1 1 d .
O4 O 0.87688(7) 0.82230(7) 0.2679(2) 0.0399(5) Uani 1 1 d .
O5 O 0.77071(9) 0.85578(13) 0.1731(3) 0.0739(10) Uani 1 1 d .
C1 C 0.84433(9) 0.85964(11) -0.1074(3) 0.0389(7) Uani 1 1 d .
C2 C 0.85221(11) 0.90141(12) -0.1428(4) 0.0463(8) Uani 1 1 d .
C3 C 0.84621(12) 0.91477(15) -0.2734(4) 0.0585(11) Uani 1 1 d .
C4 C 0.83156(13) 0.88473(18) -0.3623(4) 0.0662(12) Uani 1 1 d .
H4 H 0.8259 0.8937 -0.4500 0.079 Uiso 1 1 calc R
C5 C 0.82455(11) 0.84254(16) -0.3323(4) 0.0567(11) Uani 1 1 d .
C6 C 0.83184(10) 0.83006(13) -0.2019(3) 0.0450(8) Uani 1 1 d .
C7 C 0.85595(19) 0.95939(19) -0.3174(5) 0.0862(17) Uani 1 1 d .
H7A H 0.8862 0.9621 -0.3337 0.129 Uiso 1 1 calc R
H7B H 0.8475 0.9791 -0.2482 0.129 Uiso 1 1 calc R
H7C H 0.8405 0.9656 -0.3987 0.129 Uiso 1 1 calc R
C8 C 0.80911(15) 0.8134(2) -0.4380(4) 0.0762(15) Uani 1 1 d .
H8A H 0.8282 0.7894 -0.4453 0.114 Uiso 1 1 calc R
H8B H 0.8081 0.8284 -0.5224 0.114 Uiso 1 1 calc R
H8C H 0.7809 0.8034 -0.4153 0.114 Uiso 1 1 calc R
C9 C 0.86737(11) 0.92463(11) -0.0284(4) 0.0457(8) Uani 1 1 d .
C10 C 0.88763(17) 0.97615(12) 0.1064(5) 0.0677(12) Uani 1 1 d .
H10A H 0.8681 0.9970 0.1450 0.081 Uiso 1 1 calc R
H10B H 0.9164 0.9880 0.1077 0.081 Uiso 1 1 calc R
C11 C 0.88605(16) 0.93516(12) 0.1841(4) 0.0585(11) Uani 1 1 d .
C12 C 0.9291(2) 0.92354(15) 0.2354(5) 0.0877(18) Uani 1 1 d .
H12A H 0.9284 0.8949 0.2711 0.132 Uiso 1 1 calc R
H12B H 0.9373 0.9432 0.3052 0.132 Uiso 1 1 calc R
H12C H 0.9495 0.9250 0.1631 0.132 Uiso 1 1 calc R
C13 C 0.8550(3) 0.93371(19) 0.2937(7) 0.140(4) Uani 1 1 d .
H13A H 0.8276 0.9432 0.2613 0.210 Uiso 1 1 calc R
H13B H 0.8643 0.9521 0.3654 0.210 Uiso 1 1 calc R
H13C H 0.8526 0.9049 0.3265 0.210 Uiso 1 1 calc R
C14 C 0.82956(10) 0.78902(12) -0.1391(4) 0.0439(8) Uani 1 1 d .
C15 C 0.82262(15) 0.71930(14) -0.1080(5) 0.0637(11) Uani 1 1 d .
H15A H 0.8469 0.7018 -0.1344 0.076 Uiso 1 1 calc R
H15B H 0.7973 0.7012 -0.1034 0.076 Uiso 1 1 calc R
C16 C 0.83082(12) 0.74045(11) 0.0253(4) 0.0498(8) Uani 1 1 d .
C17 C 0.86840(15) 0.72144(13) 0.0961(5) 0.0691(13) Uani 1 1 d .
H17A H 0.8925 0.7205 0.0358 0.104 Uiso 1 1 calc R
H17B H 0.8615 0.6929 0.1249 0.104 Uiso 1 1 calc R
H17C H 0.8755 0.7387 0.1731 0.104 Uiso 1 1 calc R
C18 C 0.79123(15) 0.74146(15) 0.1128(5) 0.0675(12) Uani 1 1 d .
H18A H 0.7958 0.7607 0.1870 0.101 Uiso 1 1 calc R
H18B H 0.7855 0.7132 0.1466 0.101 Uiso 1 1 calc R
H18C H 0.7672 0.7512 0.0605 0.101 Uiso 1 1 calc R
C19 C 0.98994(11) 0.81102(12) 0.0076(4) 0.0515(9) Uani 1 1 d .
H19A H 0.9847 0.8036 -0.0847 0.077 Uiso 1 1 calc R
H19B H 1.0069 0.7890 0.0494 0.077 Uiso 1 1 calc R
H19C H 1.0051 0.8378 0.0115 0.077 Uiso 1 1 calc R
C20 C 0.94881(10) 0.81516(10) 0.0793(4) 0.0397(7) Uani 1 1 d .
C21 C 0.94681(11) 0.80404(11) 0.2113(4) 0.0452(8) Uani 1 1 d .
H21 H 0.9710 0.7908 0.2469 0.054 Uiso 1 1 calc R
C22 C 0.91315(11) 0.81007(10) 0.2987(3) 0.0399(7) Uani 1 1 d .
C23 C 0.91994(13) 0.80241(13) 0.4442(4) 0.0536(9) Uani 1 1 d .
H23A H 0.9064 0.8248 0.4951 0.080 Uiso 1 1 calc R
H23B H 0.9501 0.8021 0.4632 0.080 Uiso 1 1 calc R
H23C H 0.9077 0.7753 0.4688 0.080 Uiso 1 1 calc R
C24 C 0.80405(11) 0.85064(12) 0.1314(3) 0.0445(7) Uani 1 1 d .
O6 O 0.7607(7) -0.0022(7) 0.057(2) 0.237(8) Uiso 0.50 1 d P

loop_
_atom_site_aniso_label
_atom_site_aniso_U_11
_atom_site_aniso_U_22
_atom_site_aniso_U_33
_atom_site_aniso_U_23
_atom_site_aniso_U_13
_atom_site_aniso_U_12
Ru1 0.02990(15) 0.03452(16) 0.03423(17) 0.00153(9) -0.00098(9) 0.00143(9)
N1 0.0464(15) 0.0322(13) 0.0436(15) 0.0009(11) 0.0063(12) 0.0026(11)
N2 0.0354(14) 0.0438(15) 0.0439(15) -0.0059(12) -0.0018(11) -0.0065(11)
O1 0.0798(19) 0.0386(13) 0.0635(17) 0.0116(12) 0.0234(15) 0.0082(12)
O2 0.0537(16) 0.0650(17) 0.0577(16) -0.0190(13) -0.0068(12) -0.0112(13)
O3 0.0328(11) 0.0407(12) 0.0447(13) -0.0034(10) -0.0008(9) 0.0001(9)
O4 0.0379(11) 0.0428(12) 0.0389(12) 0.0051(9) -0.0041(9) -0.0002(9)
O5 0.0404(15) 0.113(3) 0.068(2) 0.0058(18) 0.0109(13) 0.0200(16)
C1 0.0279(14) 0.0540(19) 0.0347(16) 0.0032(14) 0.0034(12) 0.0082(13)
C2 0.0348(16) 0.058(2) 0.0464(19) 0.0120(16) 0.0080(14) 0.0124(15)
C3 0.046(2) 0.081(3) 0.049(2) 0.026(2) 0.0094(17) 0.0093(19)
C4 0.046(2) 0.110(4) 0.042(2) 0.023(2) -0.0012(17) 0.002(2)
C5 0.0311(17) 0.100(3) 0.0390(19) 0.0016(19) -0.0008(14) 0.0016(18)
C6 0.0278(15) 0.067(2) 0.0403(18) -0.0024(16) -0.0006(12) 0.0025(14)
C7 0.090(4) 0.097(4) 0.072(3) 0.047(3) 0.003(3) -0.001(3)
C8 0.054(3) 0.128(5) 0.047(2) -0.008(3) -0.0068(19) -0.011(3)
C9 0.0458(18) 0.0379(17) 0.054(2) 0.0075(15) 0.0173(16) 0.0096(14)
C10 0.086(3) 0.0352(19) 0.082(3) 0.0012(19) 0.016(3) -0.0026(19)
C11 0.091(3) 0.0344(18) 0.050(2) -0.0068(15) 0.021(2) -0.0101(19)
C12 0.142(5) 0.051(2) 0.071(3) 0.000(2) -0.044(3) -0.029(3)
C13 0.226(9) 0.076(4) 0.118(5) -0.051(4) 0.122(6) -0.064(5)
C14 0.0297(15) 0.057(2) 0.0446(18) -0.0137(15) -0.0013(13) -0.0044(14)
C15 0.060(2) 0.062(3) 0.069(3) -0.020(2) 0.001(2) -0.016(2)
C16 0.0474(19) 0.0420(18) 0.060(2) -0.0078(16) -0.0038(17) -0.0108(15)
C17 0.069(3) 0.039(2) 0.099(4) 0.005(2) -0.023(2) -0.0049(18)
C18 0.066(3) 0.062(3) 0.075(3) -0.003(2) 0.011(2) -0.021(2)
C19 0.0366(17) 0.056(2) 0.062(2) -0.0115(18) -0.0014(16) 0.0018(15)
C20 0.0325(15) 0.0307(15) 0.056(2) -0.0083(13) -0.0063(13) -0.0011(12)
C21 0.0356(16) 0.0406(17) 0.059(2) 0.0014(15) -0.0095(15) 0.0023(13)
C22 0.0433(17) 0.0293(15) 0.0472(18) 0.0036(13) -0.0113(14) -0.0036(12)
C23 0.055(2) 0.058(2) 0.047(2) 0.0074(17) -0.0140(17) 0.0021(18)
C24 0.0407(18) 0.057(2) 0.0361(17) 0.0059(15) -0.0020(14) 0.0055(15)

loop_
_atom_type_symbol
_atom_type_description
_atom_type_scat_dispersion_real
_atom_type_scat_dispersion_imag
_atom_type_scat_source
C C 0.0033 0.0016 'International Tables Vol C Tables 4.2.6.8 and 6.1.1.4'
H H 0.0000 0.0000 'International Tables Vol C Tables 4.2.6.8 and 6.1.1.4'
N N 0.0061 0.0033 'International Tables Vol C Tables 4.2.6.8 and 6.1.1.4'
O O 0.0106 0.0060 'International Tables Vol C Tables 4.2.6.8 and 6.1.1.4'
Ru Ru -1.2594 0.8363 'International Tables Vol C Tables 4.2.6.8 and 6.1.1.4'

loop_
_geom_angle_atom_site_label_1
_geom_angle_atom_site_label_2
_geom_angle_atom_site_label_3
_geom_angle
C24 Ru1 C1 93.49(14)
C24 Ru1 N1 93.17(14)
C1 Ru1 N1 78.55(13)
C24 Ru1 N2 92.40(14)
C1 Ru1 N2 78.25(13)
N1 Ru1 N2 156.42(11)
C24 Ru1 O3 178.96(13)
C1 Ru1 O3 87.53(11)
N1 Ru1 O3 86.79(10)
N2 Ru1 O3 88.05(10)
C24 Ru1 O4 91.25(12)
C1 Ru1 O4 174.85(11)
N1 Ru1 O4 99.19(10)
N2 Ru1 O4 103.58(10)
O3 Ru1 O4 87.73(9)
C9 N1 C11 109.4(3)
C9 N1 Ru1 113.2(2)
C11 N1 Ru1 137.0(2)
C14 N2 C16 109.5(3)
C14 N2 Ru1 112.8(2)
C16 N2 Ru1 137.1(2)
C9 O1 C10 105.8(3)
C14 O2 C15 105.2(3)
C20 O3 Ru1 125.9(2)
C22 O4 Ru1 125.6(2)
C2 C1 C6 121.0(3)
C2 C1 Ru1 119.0(3)
C6 C1 Ru1 119.7(3)
C1 C2 C3 120.3(4)
C1 C2 C9 109.8(3)
C3 C2 C9 129.9(4)
C4 C3 C2 116.5(4)
C4 C3 C7 121.3(4)
C2 C3 C7 122.1(4)
C3 C4 C5 125.0(4)
C4 C5 C6 116.9(4)
C4 C5 C8 119.5(4)
C6 C5 C8 123.6(5)
C5 C6 C1 120.1(4)
C5 C6 C14 131.3(4)
C1 C6 C14 108.6(3)
N1 C9 O1 116.4(4)
N1 C9 C2 119.4(3)
O1 C9 C2 124.3(3)
O1 C10 C11 106.5(3)
N1 C11 C13 108.7(4)
N1 C11 C12 109.4(3)
C13 C11 C12 109.8(5)
N1 C11 C10 101.9(3)
C13 C11 C10 115.7(5)
C12 C11 C10 110.9(4)
N2 C14 O2 116.3(3)
N2 C14 C6 120.6(3)
O2 C14 C6 123.1(3)
O2 C15 C16 105.5(3)
N2 C16 C17 110.9(3)
N2 C16 C15 101.0(3)
C17 C16 C15 112.0(4)
N2 C16 C18 107.7(3)
C17 C16 C18 112.4(4)
C15 C16 C18 112.2(3)
O3 C20 C21 126.8(3)
O3 C20 C19 114.3(3)
C21 C20 C19 118.9(3)
C20 C21 C22 127.5(3)
O4 C22 C21 125.9(3)
O4 C22 C23 115.1(3)
C21 C22 C23 119.0(3)
O5 C24 Ru1 177.2(3)

loop_
_geom_bond_atom_site_label_1
_geom_bond_atom_site_label_2
_geom_bond_distance
Ru1 C24 1.813(4)
Ru1 C1 1.965(3)
Ru1 N1 2.097(3)
Ru1 N2 2.100(3)
Ru1 O3 2.109(2)
Ru1 O4 2.156(2)
N1 C9 1.297(5)
N1 C11 1.468(5)
N2 C14 1.286(5)
N2 C16 1.493(5)
O1 C9 1.340(4)
O1 C10 1.455(6)
O2 C14 1.356(4)
O2 C15 1.477(6)
O3 C20 1.275(4)
O4 C22 1.258(4)
O5 C24 1.154(4)
C1 C2 1.400(5)
C1 C6 1.401(5)
C2 C3 1.404(5)
C2 C9 1.457(6)
C3 C4 1.394(7)
C3 C7 1.521(7)
C4 C5 1.396(7)
C5 C6 1.399(5)
C5 C8 1.500(6)
C6 C14 1.456(5)
C10 C11 1.525(6)
C11 C13 1.488(6)
C11 C12 1.512(8)
C15 C16 1.532(6)
C16 C17 1.521(6)
C16 C18 1.542(6)
C19 C20 1.503(5)
C20 C21 1.386(5)
C21 C22 1.403(5)
C22 C23 1.510(5)
